data_4085738
loop_
_publ_author_name
'Zitz, Rainer'
'Gatterer, Karl'
'Reinhold, Crispin R. W.'
'M\"uller, Thomas'
'Baumgartner, Judith'
'Marschner, Christoph'

_publ_section_title
;
 Oligosilanylated Antimony Compounds.
;
_journal_issue 8
_journal_name_full Organometallics
_journal_page_first 1419
_journal_page_last 1430
_journal_paper_doi 10.1021/om501075v
_journal_volume 34
_journal_year 2015
_chemical_formula_sum 'C25 H75 Sb Si12'
_chemical_formula_weight 834.68
_chemical_name_systematic
; 
 ? 
;
_space_group_IT_number 4
_symmetry_cell_setting monoclinic
_symmetry_space_group_name_Hall 'P 2yb'
_symmetry_space_group_name_H-M 'P 1 21 1'
_atom_sites_solution_hydrogens geom
_atom_sites_solution_primary direct
_atom_sites_solution_secondary difmap
_audit_creation_method SHELXL-97
_cell_angle_alpha 90.00
_cell_angle_beta 111.04(3)
_cell_angle_gamma 90.00
_cell_formula_units_Z 2
_cell_length_a 9.759(2)
_cell_length_b 20.646(4)
_cell_length_c 12.688(3)
_cell_measurement_reflns_used 12511
_cell_measurement_temperature 100(2)
_cell_measurement_theta_max 52.525
_cell_measurement_theta_min 4.870
_cell_volume 2386.0(10)
_computing_cell_refinement 'Bruker XSCANS'
_computing_data_collection 'Bruker XSCANS'
_computing_data_reduction 'Bruker SHELXTL'
_computing_molecular_graphics 'Bruker SHELXTL'
_computing_publication_material 'Bruker SHELXTL'
_computing_structure_refinement 'SHELXL-97 (Sheldrick, 1997)'
_computing_structure_solution 'SHELXS-97 (Sheldrick, 1990)'
_diffrn_ambient_temperature 100(2)
_diffrn_measured_fraction_theta_full 0.994
_diffrn_measured_fraction_theta_max 0.994
_diffrn_measurement_device_type 'SMART APEX'
_diffrn_measurement_method '\w scans'
_diffrn_radiation_monochromator graphite
_diffrn_radiation_source 'fine-focus sealed tube'
_diffrn_radiation_type MoK\a
_diffrn_radiation_wavelength 0.71073
_diffrn_reflns_av_R_equivalents 0.0405
_diffrn_reflns_av_sigmaI/netI 0.0590
_diffrn_reflns_limit_h_max 12
_diffrn_reflns_limit_h_min -12
_diffrn_reflns_limit_k_max 25
_diffrn_reflns_limit_k_min -25
_diffrn_reflns_limit_l_max 15
_diffrn_reflns_limit_l_min -15
_diffrn_reflns_number 18656
_diffrn_reflns_theta_full 26.36
_diffrn_reflns_theta_max 26.36
_diffrn_reflns_theta_min 1.72
_exptl_absorpt_coefficient_mu 0.895
_exptl_absorpt_correction_T_max 0.8850
_exptl_absorpt_correction_T_min 0.7507
_exptl_absorpt_correction_type multi-scan
_exptl_absorpt_process_details SADABS
_exptl_crystal_colour yellow
_exptl_crystal_density_diffrn 1.162
_exptl_crystal_density_method 'not measured'
_exptl_crystal_description plates
_exptl_crystal_F_000 888
_exptl_crystal_size_max 0.34
_exptl_crystal_size_mid 0.22
_exptl_crystal_size_min 0.14
_platon_squeeze_details
;
;
_refine_diff_density_max 2.326
_refine_diff_density_min -0.928
_refine_diff_density_rms 0.132
_refine_ls_abs_structure_details 'Flack H D (1983), Acta Cryst. A39, 876-881'
_refine_ls_abs_structure_Flack 0.028(17)
_refine_ls_extinction_method none
_refine_ls_goodness_of_fit_ref 1.105
_refine_ls_hydrogen_treatment constr
_refine_ls_matrix_type full
_refine_ls_number_parameters 369
_refine_ls_number_reflns 9600
_refine_ls_number_restraints 1
_refine_ls_restrained_S_all 1.105
_refine_ls_R_factor_all 0.0498
_refine_ls_R_factor_gt 0.0483
_refine_ls_shift/su_max 0.007
_refine_ls_shift/su_mean 0.000
_refine_ls_structure_factor_coef Fsqd
_refine_ls_weighting_details 'calc w=1/[\s^2^(Fo^2^)+(0.0653P)^2^+1.9912P] where P=(Fo^2^+2Fc^2^)/3'
_refine_ls_weighting_scheme calc
_refine_ls_wR_factor_gt 0.1205
_refine_ls_wR_factor_ref 0.1213
_reflns_number_gt 9259
_reflns_number_total 9600
_reflns_threshold_expression >2sigma(I)
_cod_data_source_file om501075v_si_002.cif
_cod_data_source_block 12_983j
_cod_depositor_comments
;Adding full bibliography for 4085733--4085739.cif.

 Adding full bibliography for 4085733--4085739.cif.
;
_cod_original_cell_volume 2386.0(8)
_cod_original_sg_symbol_H-M P2(1)
_cod_database_code 4085738

loop_
_symmetry_equiv_pos_as_xyz
'x, y, z'
'-x, y+1/2, -z'

loop_
_atom_site_label
_atom_site_type_symbol
_atom_site_fract_x
_atom_site_fract_y
_atom_site_fract_z
_atom_site_U_iso_or_equiv
_atom_site_adp_type
_atom_site_occupancy
_atom_site_symmetry_multiplicity
_atom_site_calc_flag
_atom_site_refinement_flags
Sb1 Sb 0.62674(3) 0.942614(14) 0.38578(2) 0.01610(9) Uani 1 1 d .
Si1 Si 0.85108(14) 0.93556(8) 0.57763(11) 0.0174(3) Uani 1 1 d .
Si2 Si 0.77965(18) 0.85117(8) 0.67251(14) 0.0241(3) Uani 1 1 d .
Si3 Si 1.09650(16) 0.91822(8) 0.58848(13) 0.0225(3) Uani 1 1 d .
Si4 Si 0.82492(17) 1.02692(8) 0.68295(14) 0.0220(3) Uani 1 1 d .
Si5 Si 0.58621(16) 0.84532(7) 0.24304(12) 0.0170(3) Uani 1 1 d .
Si6 Si 0.57396(17) 0.89266(7) 0.07120(13) 0.0205(3) Uani 1 1 d .
Si7 Si 0.51782(17) 1.00254(8) 0.07638(13) 0.0209(3) Uani 1 1 d .
Si8 Si 0.65614(16) 1.03866(7) 0.26028(12) 0.0187(3) Uani 1 1 d .
Si9 Si 0.73328(16) 0.75070(7) 0.27027(13) 0.0218(3) Uani 1 1 d .
Si10 Si 0.34945(17) 0.80970(8) 0.22561(13) 0.0244(3) Uani 1 1 d .
Si11 Si 0.88002(18) 1.08086(9) 0.25940(14) 0.0283(4) Uani 1 1 d .
Si12 Si 0.52311(18) 1.12576(7) 0.29578(13) 0.0251(3) Uani 1 1 d .
C1 C 0.7512(7) 0.7745(3) 0.5881(6) 0.0352(14) Uani 1 1 d .
H1A H 0.7036 0.7422 0.6200 0.053 Uiso 1 1 calc R
H1B H 0.8464 0.7579 0.5905 0.053 Uiso 1 1 calc R
H1C H 0.6888 0.7834 0.5096 0.053 Uiso 1 1 calc R
C2 C 0.6009(7) 0.8707(3) 0.6887(6) 0.0347(14) Uani 1 1 d .
H2A H 0.5298 0.8849 0.6159 0.052 Uiso 1 1 calc R
H2B H 0.6158 0.9053 0.7444 0.052 Uiso 1 1 calc R
H2C H 0.5634 0.8320 0.7141 0.052 Uiso 1 1 calc R
C3 C 0.9195(8) 0.8326(3) 0.8162(5) 0.0385(16) Uani 1 1 d .
H3A H 0.9283 0.8697 0.8664 0.058 Uiso 1 1 calc R
H3B H 1.0148 0.8240 0.8095 0.058 Uiso 1 1 calc R
H3C H 0.8882 0.7944 0.8476 0.058 Uiso 1 1 calc R
C4 C 1.1603(6) 0.8350(3) 0.6446(6) 0.0308(13) Uani 1 1 d .
H4A H 1.0915 0.8027 0.5981 0.046 Uiso 1 1 calc R
H4B H 1.1645 0.8318 0.7227 0.046 Uiso 1 1 calc R
H4C H 1.2582 0.8272 0.6422 0.046 Uiso 1 1 calc R
C5 C 1.1188(8) 0.9279(3) 0.4482(6) 0.0355(15) Uani 1 1 d .
H5A H 1.1611 0.9705 0.4445 0.053 Uiso 1 1 calc R
H5B H 1.0227 0.9242 0.3874 0.053 Uiso 1 1 calc R
H5C H 1.1841 0.8940 0.4394 0.053 Uiso 1 1 calc R
C6 C 1.2240(6) 0.9780(3) 0.6881(6) 0.0322(13) Uani 1 1 d .
H6A H 1.3250 0.9693 0.6937 0.048 Uiso 1 1 calc R
H6B H 1.2169 0.9738 0.7629 0.048 Uiso 1 1 calc R
H6C H 1.1964 1.0221 0.6597 0.048 Uiso 1 1 calc R
C7 C 0.8933(7) 1.0070(3) 0.8371(5) 0.0319(13) Uani 1 1 d .
H7A H 0.9971 0.9948 0.8620 0.048 Uiso 1 1 calc R
H7B H 0.8362 0.9709 0.8502 0.048 Uiso 1 1 calc R
H7C H 0.8823 1.0450 0.8798 0.048 Uiso 1 1 calc R
C8 C 0.9324(7) 1.1000(3) 0.6724(5) 0.0319(13) Uani 1 1 d .
H8A H 0.9169 1.1347 0.7196 0.048 Uiso 1 1 calc R
H8B H 0.8996 1.1145 0.5937 0.048 Uiso 1 1 calc R
H8C H 1.0370 1.0890 0.6985 0.048 Uiso 1 1 calc R
C9 C 0.6269(7) 1.0504(3) 0.6417(6) 0.0312(13) Uani 1 1 d .
H9A H 0.6176 1.0851 0.6915 0.047 Uiso 1 1 calc R
H9B H 0.5697 1.0127 0.6488 0.047 Uiso 1 1 calc R
H9C H 0.5899 1.0657 0.5634 0.047 Uiso 1 1 calc R
C10 C 0.7543(8) 0.8864(3) 0.0495(7) 0.0405(17) Uani 1 1 d .
H10A H 0.7654 0.8427 0.0236 0.061 Uiso 1 1 calc R
H10B H 0.8348 0.8953 0.1209 0.061 Uiso 1 1 calc R
H10C H 0.7567 0.9181 -0.0074 0.061 Uiso 1 1 calc R
C11 C 0.4282(8) 0.8533(3) -0.0540(5) 0.0333(14) Uani 1 1 d .
H11A H 0.4303 0.8724 -0.1240 0.050 Uiso 1 1 calc R
H11B H 0.3314 0.8603 -0.0490 0.050 Uiso 1 1 calc R
H11C H 0.4475 0.8067 -0.0536 0.050 Uiso 1 1 calc R
C12 C 0.5620(7) 1.0490(3) -0.0364(5) 0.0303(13) Uani 1 1 d .
H12A H 0.5017 1.0325 -0.1111 0.045 Uiso 1 1 calc R
H12B H 0.6661 1.0435 -0.0250 0.045 Uiso 1 1 calc R
H12C H 0.5410 1.0951 -0.0315 0.045 Uiso 1 1 calc R
C13 C 0.3155(6) 1.0127(3) 0.0431(5) 0.0305(13) Uani 1 1 d .
H13A H 0.2886 1.0583 0.0262 0.046 Uiso 1 1 calc R
H13B H 0.2910 0.9990 0.1082 0.046 Uiso 1 1 calc R
H13C H 0.2612 0.9860 -0.0225 0.046 Uiso 1 1 calc R
C14 C 0.9296(7) 0.7706(3) 0.3501(7) 0.0422(17) Uani 1 1 d .
H14A H 0.9392 0.7895 0.4233 0.063 Uiso 1 1 calc R
H14B H 0.9640 0.8018 0.3069 0.063 Uiso 1 1 calc R
H14C H 0.9887 0.7311 0.3621 0.063 Uiso 1 1 calc R
C15 C 0.6740(7) 0.6810(3) 0.3408(6) 0.0324(14) Uani 1 1 d .
H15A H 0.7363 0.6432 0.3439 0.049 Uiso 1 1 calc R
H15B H 0.5714 0.6700 0.2973 0.049 Uiso 1 1 calc R
H15C H 0.6836 0.6935 0.4176 0.049 Uiso 1 1 calc R
C16 C 0.7131(10) 0.7178(3) 0.1269(5) 0.0468(19) Uani 1 1 d .
H16A H 0.7696 0.7448 0.0935 0.070 Uiso 1 1 calc R
H16B H 0.6093 0.7184 0.0780 0.070 Uiso 1 1 calc R
H16C H 0.7500 0.6733 0.1347 0.070 Uiso 1 1 calc R
C17 C 0.3537(7) 0.7823(4) 0.3683(6) 0.0338(15) Uani 1 1 d .
H17A H 0.4006 0.8156 0.4246 0.051 Uiso 1 1 calc R
H17B H 0.4096 0.7418 0.3891 0.051 Uiso 1 1 calc R
H17C H 0.2531 0.7750 0.3654 0.051 Uiso 1 1 calc R
C18 C 0.2891(8) 0.7400(4) 0.1244(7) 0.0460(18) Uani 1 1 d .
H18A H 0.1919 0.7253 0.1203 0.069 Uiso 1 1 calc R
H18B H 0.3596 0.7044 0.1506 0.069 Uiso 1 1 calc R
H18C H 0.2844 0.7540 0.0493 0.069 Uiso 1 1 calc R
C19 C 0.2066(6) 0.8744(3) 0.1752(6) 0.0335(14) Uani 1 1 d .
H19A H 0.1132 0.8582 0.1774 0.050 Uiso 1 1 calc R
H19B H 0.1941 0.8864 0.0976 0.050 Uiso 1 1 calc R
H19C H 0.2375 0.9124 0.2242 0.050 Uiso 1 1 calc R
C20 C 0.9707(7) 1.0271(4) 0.1854(6) 0.0402(16) Uani 1 1 d .
H20A H 1.0656 1.0457 0.1913 0.060 Uiso 1 1 calc R
H20B H 0.9079 1.0233 0.1056 0.060 Uiso 1 1 calc R
H20C H 0.9860 0.9841 0.2204 0.060 Uiso 1 1 calc R
C21 C 1.0080(8) 1.1010(4) 0.4049(5) 0.0421(17) Uani 1 1 d .
H21A H 1.0200 1.0630 0.4538 0.063 Uiso 1 1 calc R
H21B H 0.9676 1.1369 0.4349 0.063 Uiso 1 1 calc R
H21C H 1.1037 1.1135 0.4024 0.063 Uiso 1 1 calc R
C22 C 0.8425(10) 1.1592(4) 0.1804(7) 0.053(2) Uani 1 1 d .
H22A H 0.7981 1.1898 0.2178 0.079 Uiso 1 1 calc R
H22B H 0.7750 1.1517 0.1029 0.079 Uiso 1 1 calc R
H22C H 0.9348 1.1772 0.1791 0.079 Uiso 1 1 calc R
C23 C 0.6401(8) 1.1798(3) 0.4122(6) 0.0337(14) Uani 1 1 d .
H23A H 0.5860 1.2196 0.4135 0.051 Uiso 1 1 calc R
H23B H 0.7304 1.1907 0.3991 0.051 Uiso 1 1 calc R
H23C H 0.6649 1.1574 0.4847 0.051 Uiso 1 1 calc R
C24 C 0.4498(10) 1.1780(3) 0.1667(6) 0.0469(18) Uani 1 1 d .
H24A H 0.3802 1.1530 0.1049 0.070 Uiso 1 1 calc R
H24B H 0.5312 1.1926 0.1446 0.070 Uiso 1 1 calc R
H24C H 0.3997 1.2156 0.1832 0.070 Uiso 1 1 calc R
C25 C 0.3624(7) 1.0961(3) 0.3298(6) 0.0334(15) Uani 1 1 d .
H25A H 0.2974 1.1325 0.3284 0.050 Uiso 1 1 calc R
H25B H 0.3973 1.0764 0.4051 0.050 Uiso 1 1 calc R
H25C H 0.3082 1.0637 0.2738 0.050 Uiso 1 1 calc R

loop_
_atom_site_aniso_label
_atom_site_aniso_U_11
_atom_site_aniso_U_22
_atom_site_aniso_U_33
_atom_site_aniso_U_23
_atom_site_aniso_U_13
_atom_site_aniso_U_12
Sb1 0.01681(15) 0.01413(14) 0.01803(15) -0.00011(15) 0.00706(11) -0.00003(14)
Si1 0.0196(6) 0.0132(7) 0.0196(6) -0.0004(6) 0.0072(5) -0.0007(6)
Si2 0.0280(8) 0.0214(8) 0.0258(8) 0.0039(6) 0.0131(7) 0.0007(6)
Si3 0.0202(7) 0.0220(7) 0.0269(8) -0.0044(6) 0.0104(6) -0.0009(5)
Si4 0.0245(8) 0.0208(8) 0.0225(8) -0.0018(6) 0.0108(6) 0.0000(6)
Si5 0.0183(7) 0.0127(7) 0.0201(7) -0.0005(5) 0.0072(6) -0.0004(5)
Si6 0.0246(7) 0.0174(7) 0.0212(7) -0.0011(6) 0.0104(6) 0.0001(6)
Si7 0.0230(7) 0.0188(7) 0.0210(7) -0.0004(6) 0.0081(6) 0.0004(6)
Si8 0.0214(7) 0.0163(7) 0.0191(7) 0.0007(5) 0.0081(6) 0.0000(6)
Si9 0.0245(7) 0.0142(7) 0.0250(8) -0.0016(6) 0.0067(6) 0.0016(6)
Si10 0.0194(7) 0.0253(8) 0.0286(8) -0.0001(6) 0.0087(6) -0.0035(6)
Si11 0.0298(8) 0.0324(9) 0.0254(8) -0.0041(7) 0.0131(7) -0.0121(7)
Si12 0.0359(8) 0.0148(7) 0.0261(8) 0.0005(6) 0.0129(7) 0.0043(6)
C1 0.041(3) 0.018(3) 0.052(4) 0.002(3) 0.023(3) -0.001(3)
C2 0.032(3) 0.031(3) 0.048(4) 0.004(3) 0.022(3) -0.001(3)
C3 0.051(4) 0.036(4) 0.028(3) 0.014(3) 0.014(3) 0.017(3)
C4 0.025(3) 0.024(3) 0.041(3) 0.002(3) 0.009(3) 0.007(2)
C5 0.048(4) 0.028(4) 0.044(4) 0.000(2) 0.032(3) 0.002(3)
C6 0.024(3) 0.027(3) 0.042(4) -0.004(3) 0.008(3) -0.002(2)
C7 0.039(3) 0.030(3) 0.027(3) -0.009(3) 0.012(3) -0.005(3)
C8 0.040(3) 0.024(3) 0.036(3) -0.008(2) 0.019(3) -0.007(3)
C9 0.032(3) 0.027(3) 0.037(3) 0.000(3) 0.015(3) 0.008(2)
C10 0.043(4) 0.026(3) 0.068(5) 0.010(3) 0.039(4) 0.006(3)
C11 0.051(4) 0.026(3) 0.016(3) -0.006(2) 0.003(3) -0.007(3)
C12 0.038(3) 0.029(3) 0.024(3) 0.006(2) 0.010(3) -0.002(3)
C13 0.027(3) 0.032(3) 0.029(3) -0.010(3) 0.006(2) -0.001(2)
C14 0.025(3) 0.030(3) 0.063(5) -0.006(3) 0.005(3) 0.000(3)
C15 0.037(3) 0.020(3) 0.042(4) -0.002(3) 0.015(3) 0.000(2)
C16 0.088(6) 0.026(3) 0.027(3) -0.009(3) 0.021(4) 0.009(4)
C17 0.028(3) 0.044(4) 0.032(3) 0.010(3) 0.014(3) -0.003(3)
C18 0.037(4) 0.044(4) 0.055(5) -0.005(3) 0.014(3) -0.015(3)
C19 0.022(3) 0.038(4) 0.043(4) 0.013(3) 0.015(3) 0.010(3)
C20 0.027(3) 0.068(5) 0.032(3) -0.010(3) 0.018(3) -0.004(3)
C21 0.035(3) 0.069(5) 0.026(3) -0.008(3) 0.014(3) -0.011(3)
C22 0.073(5) 0.046(4) 0.042(4) 0.002(3) 0.025(4) -0.025(4)
C23 0.051(4) 0.017(3) 0.036(3) -0.007(2) 0.020(3) -0.002(3)
C24 0.076(5) 0.025(3) 0.040(4) 0.006(3) 0.021(4) 0.017(3)
C25 0.030(3) 0.033(4) 0.041(4) 0.001(3) 0.017(3) 0.007(3)

loop_
_atom_type_symbol
_atom_type_description
_atom_type_scat_dispersion_real
_atom_type_scat_dispersion_imag
_atom_type_scat_source
C C 0.0033 0.0016 'International Tables Vol C Tables 4.2.6.8 and 6.1.1.4'
H H 0.0000 0.0000 'International Tables Vol C Tables 4.2.6.8 and 6.1.1.4'
Si Si 0.0817 0.0704 'International Tables Vol C Tables 4.2.6.8 and 6.1.1.4'
Sb Sb -0.5866 1.5461 'International Tables Vol C Tables 4.2.6.8 and 6.1.1.4'

loop_
_geom_angle_atom_site_label_1
_geom_angle_atom_site_label_2
_geom_angle_atom_site_label_3
_geom_angle
Si8 Sb1 Si1 111.58(5)
Si8 Sb1 Si5 100.43(5)
Si1 Sb1 Si5 117.60(5)
Si2 Si1 Si3 109.59(8)
Si2 Si1 Si4 100.83(7)
Si3 Si1 Si4 113.35(8)
Si2 Si1 Sb1 102.29(7)
Si3 Si1 Sb1 123.29(7)
Si4 Si1 Sb1 104.75(7)
C2 Si2 C1 107.0(3)
C2 Si2 C3 108.5(3)
C1 Si2 C3 106.8(3)
C2 Si2 Si1 110.8(2)
C1 Si2 Si1 110.0(2)
C3 Si2 Si1 113.6(3)
C4 Si3 C5 108.7(3)
C4 Si3 C6 107.2(3)
C5 Si3 C6 107.1(3)
C4 Si3 Si1 110.5(2)
C5 Si3 Si1 112.7(2)
C6 Si3 Si1 110.5(2)
C8 Si4 C7 104.7(3)
C8 Si4 C9 108.7(3)
C7 Si4 C9 107.0(3)
C8 Si4 Si1 115.1(2)
C7 Si4 Si1 110.1(2)
C9 Si4 Si1 110.9(2)
Si6 Si5 Si10 108.69(8)
Si6 Si5 Si9 107.67(8)
Si10 Si5 Si9 106.12(8)
Si6 Si5 Sb1 105.37(7)
Si10 Si5 Sb1 101.67(7)
Si9 Si5 Sb1 126.35(7)
C10 Si6 C11 108.0(3)
C10 Si6 Si7 108.1(2)
C11 Si6 Si7 109.1(2)
C10 Si6 Si5 111.6(2)
C11 Si6 Si5 111.8(2)
Si7 Si6 Si5 108.13(8)
C13 Si7 C12 106.2(3)
C13 Si7 Si6 109.9(2)
C12 Si7 Si6 110.5(2)
C13 Si7 Si8 111.7(2)
C12 Si7 Si8 112.5(2)
Si6 Si7 Si8 106.13(8)
Si12 Si8 Si11 107.12(8)
Si12 Si8 Si7 105.77(8)
Si11 Si8 Si7 108.34(8)
Si12 Si8 Sb1 105.86(7)
Si11 Si8 Sb1 125.89(8)
Si7 Si8 Sb1 102.30(7)
C14 Si9 C16 109.6(4)
C14 Si9 C15 109.9(3)
C16 Si9 C15 103.8(3)
C14 Si9 Si5 110.3(2)
C16 Si9 Si5 107.9(2)
C15 Si9 Si5 115.1(2)
C19 Si10 C18 107.5(3)
C19 Si10 C17 107.5(3)
C18 Si10 C17 108.7(4)
C19 Si10 Si5 113.2(2)
C18 Si10 Si5 111.1(2)
C17 Si10 Si5 108.7(2)
C21 Si11 C22 105.7(4)
C21 Si11 C20 111.1(3)
C22 Si11 C20 106.3(4)
C21 Si11 Si8 111.7(2)
C22 Si11 Si8 108.6(3)
C20 Si11 Si8 112.9(2)
C25 Si12 C24 107.5(4)
C25 Si12 C23 109.7(3)
C24 Si12 C23 106.2(3)
C25 Si12 Si8 111.0(2)
C24 Si12 Si8 109.6(2)
C23 Si12 Si8 112.6(2)

loop_
_geom_bond_atom_site_label_1
_geom_bond_atom_site_label_2
_geom_bond_distance
Sb1 Si8 2.6226(16)
Sb1 Si1 2.6292(17)
Sb1 Si5 2.6377(15)
Si1 Si2 2.361(2)
Si1 Si3 2.376(2)
Si1 Si4 2.378(2)
Si2 C2 1.872(6)
Si2 C1 1.875(7)
Si2 C3 1.884(7)
Si3 C4 1.878(6)
Si3 C5 1.880(6)
Si3 C6 1.882(6)
Si4 C8 1.869(6)
Si4 C7 1.871(6)
Si4 C9 1.875(6)
Si5 Si6 2.353(2)
Si5 Si10 2.358(2)
Si5 Si9 2.375(2)
Si6 C10 1.881(6)
Si6 C11 1.893(6)
Si6 Si7 2.340(2)
Si7 C13 1.877(6)
Si7 C12 1.897(6)
Si7 Si8 2.358(2)
Si8 Si12 2.354(2)
Si8 Si11 2.356(2)
Si9 C14 1.863(6)
Si9 C16 1.884(6)
Si9 C15 1.892(6)
Si10 C19 1.870(6)
Si10 C18 1.877(8)
Si10 C17 1.883(7)
Si11 C21 1.867(7)
Si11 C22 1.869(8)
Si11 C20 1.869(7)
Si12 C25 1.874(7)
Si12 C24 1.875(7)
Si12 C23 1.876(6)

loop_
_geom_torsion_atom_site_label_1
_geom_torsion_atom_site_label_2
_geom_torsion_atom_site_label_3
_geom_torsion_atom_site_label_4
_geom_torsion
Si8 Sb1 Si1 Si2 175.70(6)
Si5 Sb1 Si1 Si2 -69.06(7)
Si8 Sb1 Si1 Si3 -60.69(10)
Si5 Sb1 Si1 Si3 54.55(10)
Si8 Sb1 Si1 Si4 70.85(7)
Si5 Sb1 Si1 Si4 -173.91(6)
Si3 Si1 Si2 C2 169.7(3)
Si4 Si1 Si2 C2 49.9(3)
Sb1 Si1 Si2 C2 -57.9(3)
Si3 Si1 Si2 C1 -72.3(2)
Si4 Si1 Si2 C1 167.9(2)
Sb1 Si1 Si2 C1 60.1(2)
Si3 Si1 Si2 C3 47.3(3)
Si4 Si1 Si2 C3 -72.5(3)
Sb1 Si1 Si2 C3 179.7(2)
Si2 Si1 Si3 C4 10.7(2)
Si4 Si1 Si3 C4 122.5(2)
Sb1 Si1 Si3 C4 -109.5(2)
Si2 Si1 Si3 C5 132.5(2)
Si4 Si1 Si3 C5 -115.7(2)
Sb1 Si1 Si3 C5 12.3(2)
Si2 Si1 Si3 C6 -107.8(2)
Si4 Si1 Si3 C6 4.0(3)
Sb1 Si1 Si3 C6 132.0(2)
Si2 Si1 Si4 C8 158.6(2)
Si3 Si1 Si4 C8 41.6(3)
Sb1 Si1 Si4 C8 -95.5(3)
Si2 Si1 Si4 C7 40.7(2)
Si3 Si1 Si4 C7 -76.4(2)
Sb1 Si1 Si4 C7 146.6(2)
Si2 Si1 Si4 C9 -77.6(2)
Si3 Si1 Si4 C9 165.4(2)
Sb1 Si1 Si4 C9 28.3(2)
Si8 Sb1 Si5 Si6 -5.14(8)
Si1 Sb1 Si5 Si6 -126.35(7)
Si8 Sb1 Si5 Si10 -118.48(7)
Si1 Sb1 Si5 Si10 120.31(7)
Si8 Sb1 Si5 Si9 121.25(8)
Si1 Sb1 Si5 Si9 0.04(10)
Si10 Si5 Si6 C10 -152.8(3)
Si9 Si5 Si6 C10 -38.3(3)
Sb1 Si5 Si6 C10 98.8(3)
Si10 Si5 Si6 C11 -31.8(3)
Si9 Si5 Si6 C11 82.8(2)
Sb1 Si5 Si6 C11 -140.1(2)
Si10 Si5 Si6 Si7 88.33(9)
Si9 Si5 Si6 Si7 -157.12(8)
Sb1 Si5 Si6 Si7 -19.99(9)
C10 Si6 Si7 C13 158.7(3)
C11 Si6 Si7 C13 41.6(3)
Si5 Si6 Si7 C13 -80.3(2)
C10 Si6 Si7 C12 41.9(4)
C11 Si6 Si7 C12 -75.3(3)
Si5 Si6 Si7 C12 162.9(2)
C10 Si6 Si7 Si8 -80.3(3)
C11 Si6 Si7 Si8 162.5(2)
Si5 Si6 Si7 Si8 40.66(9)
C13 Si7 Si8 Si12 -32.9(3)
C12 Si7 Si8 Si12 86.4(2)
Si6 Si7 Si8 Si12 -152.65(8)
C13 Si7 Si8 Si11 -147.5(2)
C12 Si7 Si8 Si11 -28.2(2)
Si6 Si7 Si8 Si11 92.77(9)
C13 Si7 Si8 Sb1 77.7(2)
C12 Si7 Si8 Sb1 -163.0(2)
Si6 Si7 Si8 Sb1 -42.02(8)
Si1 Sb1 Si8 Si12 -96.27(7)
Si5 Sb1 Si8 Si12 138.32(7)
Si1 Sb1 Si8 Si11 29.43(10)
Si5 Sb1 Si8 Si11 -95.98(9)
Si1 Sb1 Si8 Si7 153.17(6)
Si5 Sb1 Si8 Si7 27.76(8)
Si6 Si5 Si9 C14 90.4(3)
Si10 Si5 Si9 C14 -153.3(3)
Sb1 Si5 Si9 C14 -35.0(3)
Si6 Si5 Si9 C16 -29.2(3)
Si10 Si5 Si9 C16 87.0(3)
Sb1 Si5 Si9 C16 -154.7(3)
Si6 Si5 Si9 C15 -144.6(2)
Si10 Si5 Si9 C15 -28.3(2)
Sb1 Si5 Si9 C15 90.0(2)
Si6 Si5 Si10 C19 -53.0(3)
Si9 Si5 Si10 C19 -168.6(3)
Sb1 Si5 Si10 C19 57.8(3)
Si6 Si5 Si10 C18 68.1(3)
Si9 Si5 Si10 C18 -47.5(3)
Sb1 Si5 Si10 C18 178.9(3)
Si6 Si5 Si10 C17 -172.4(3)
Si9 Si5 Si10 C17 72.1(3)
Sb1 Si5 Si10 C17 -61.5(3)
Si12 Si8 Si11 C21 73.7(3)
Si7 Si8 Si11 C21 -172.6(3)
Sb1 Si8 Si11 C21 -51.4(3)
Si12 Si8 Si11 C22 -42.5(3)
Si7 Si8 Si11 C22 71.2(3)
Sb1 Si8 Si11 C22 -167.7(3)
Si12 Si8 Si11 C20 -160.2(3)
Si7 Si8 Si11 C20 -46.5(3)
Sb1 Si8 Si11 C20 74.6(3)
Si11 Si8 Si12 C25 -167.6(2)
Si7 Si8 Si12 C25 77.0(2)
Sb1 Si8 Si12 C25 -31.1(2)
Si11 Si8 Si12 C24 73.7(3)
Si7 Si8 Si12 C24 -41.7(3)
Sb1 Si8 Si12 C24 -149.8(3)
Si11 Si8 Si12 C23 -44.2(2)
Si7 Si8 Si12 C23 -159.6(2)
Sb1 Si8 Si12 C23 92.3(2)

loop_
_platon_squeeze_void_nr
_platon_squeeze_void_average_x
_platon_squeeze_void_average_y
_platon_squeeze_void_average_z
_platon_squeeze_void_volume
_platon_squeeze_void_count_electrons
_platon_squeeze_void_content
1 0.060 0.179 0.010 67 4 ' '
2 -0.060 0.679 -0.011 67 4 ' '
